data_7102613
loop_
_publ_author_name
'Yamaguchi, Tomoka'
'Sunatsuki, Yukinari'
'Kojima, Masaaki'
'Akashi, Haruo'
'Tsuchimoto, Masanobu'
'Re, Nazzareno'
'Osa, Shutaro'
'Matsumoto, Naohide'

_publ_section_title
;
 Ferromagnetic NiII-GdIII interactions in complexes with NiGd, NiGdNi,
 and NiGdGdNi cores supported by tripodal ligands.
;
_journal_issue 9
_journal_name_full 'Chemical communications (Cambridge, England)'
_journal_page_first 1048
_journal_page_last 1049
_journal_paper_doi 10.1039/b401033g
_journal_year 2004
_chemical_formula_moiety 'C40 H40 F12 Gd N3 O10 Ni '
_chemical_formula_sum 'C40 H40 F12 Gd N3 Ni O10'
_chemical_formula_weight 1166.70
_space_group_IT_number 2
_symmetry_cell_setting triclinic
_symmetry_Int_Tables_number 2
_symmetry_space_group_name_Hall '-P 1'
_symmetry_space_group_name_H-M 'P -1'
_cell_angle_alpha 95.100(5)
_cell_angle_beta 115.364(2)
_cell_angle_gamma 91.537(6)
_cell_formula_units_Z 2
_cell_length_a 13.027(1)
_cell_length_b 13.346(1)
_cell_length_c 15.242(1)
_cell_measurement_reflns_used 6668
_cell_measurement_temperature 223.1
_cell_measurement_theta_max 27.5
_cell_measurement_theta_min 1.5
_cell_volume 2378.8(3)
_computing_cell_refinement PROCESS-AUTO
_computing_data_collection PROCESS-AUTO
_computing_data_reduction CrystalStructure
_computing_publication_material 'CrystalStructure Ver. 3.5.1'
_computing_structure_refinement CRYSTALS
_computing_structure_solution SHELXS97
_diffrn_detector_area_resol_mean 10.00
_diffrn_measured_fraction_theta_full 0.9231
_diffrn_measured_fraction_theta_max 0.9181
_diffrn_measurement_device_type 'Rigaku RAXIS-IV'
_diffrn_measurement_method \w
_diffrn_radiation_type 'Mo K\a'
_diffrn_radiation_wavelength 0.7107
_diffrn_reflns_av_R_equivalents 0.020
_diffrn_reflns_limit_h_max 16
_diffrn_reflns_limit_h_min -16
_diffrn_reflns_limit_k_max 17
_diffrn_reflns_limit_k_min -17
_diffrn_reflns_limit_l_max 19
_diffrn_reflns_limit_l_min -19
_diffrn_reflns_number 18741
_diffrn_reflns_theta_full 26.50
_diffrn_reflns_theta_max 27.48
_exptl_absorpt_coefficient_mu 1.883
_exptl_absorpt_correction_T_max 0.828
_exptl_absorpt_correction_T_min 0.681
_exptl_absorpt_correction_type multi-scan
_exptl_absorpt_process_details
;
Higashi, T. (1995). Program for Absorption Correction.
Rigaku Corporation, Tokyo, Japan.
;
_exptl_crystal_colour red
_exptl_crystal_density_diffrn 1.629
_exptl_crystal_density_method 'not measured'
_exptl_crystal_description plate
_exptl_crystal_F_000 1162.00
_exptl_crystal_size_max 0.40
_exptl_crystal_size_mid 0.20
_exptl_crystal_size_min 0.10
_refine_diff_density_max 2.51
_refine_diff_density_min -1.83
_refine_ls_extinction_coef 313(18)
_refine_ls_extinction_method 'Larson (1970) Crystallographic Computing eq. 22'
_refine_ls_goodness_of_fit_ref 1.250
_refine_ls_hydrogen_treatment refall
_refine_ls_number_parameters 632
_refine_ls_number_reflns 16979
_refine_ls_R_factor_gt 0.0470
_refine_ls_shift/su_max 0.0000
_refine_ls_structure_factor_coef Fsqd
_refine_ls_weighting_details 'w == 1/[0.0010Fo^2^ + 3.0000\s(Fo^2^) + 0.5000]/(4Fo^2^)'
_refine_ls_weighting_scheme calc
_refine_ls_wR_factor_ref 0.1190
_reflns_number_gt 15221
_reflns_number_total 10009
_reflns_threshold_expression F^2^>2.0\s(F^2^)
_cod_data_source_file b401033g.txt
_cod_data_source_block 030131
_cod_original_sg_symbol_H-M 'P -1       '
_cod_original_formula_sum 'C40 H40 F12 Gd N3 O10 Ni '
_cod_database_code 7102613

loop_
_symmetry_equiv_pos_as_xyz
x,y,z
-x,-y,-z

loop_
_atom_site_label
_atom_site_type_symbol
_atom_site_fract_x
_atom_site_fract_y
_atom_site_fract_z
_atom_site_U_iso_or_equiv
_atom_site_adp_type
_atom_site_occupancy
_atom_site_symmetry_multiplicity
_atom_site_calc_flag
Gd(1) Gd 0.96289(1) 0.76425(1) 0.23430(1) 0.03398(5) Uani 1.00 1 d
Ni(1) Ni 1.14036(4) 0.77473(3) 0.45680(3) 0.0368(1) Uani 1.00 1 d
F(1) F 0.7653(3) 0.4064(2) 0.1457(3) 0.102(1) Uani 1.00 1 d
F(2) F 0.6745(4) 0.4991(3) 0.1969(4) 0.136(2) Uani 1.00 1 d
F(3) F 0.6088(4) 0.4492(4) 0.0469(4) 0.205(2) Uani 1.00 1 d
F(4) F 0.8071(4) 0.7194(7) -0.1351(3) 0.241(3) Uani 1.00 1 d
F(5) F 0.6405(4) 0.6612(3) -0.1675(2) 0.137(2) Uani 1.00 1 d
F(6) F 0.6931(4) 0.8046(3) -0.1114(3) 0.138(2) Uani 1.00 1 d
F(7) F 0.5509(4) 0.8549(7) 0.1767(4) 0.229(3) Uani 1.00 1 d
F(8) F 0.5111(3) 0.9044(5) 0.0514(5) 0.217(3) Uani 1.00 1 d
F(9) F 0.5372(4) 0.7632(4) 0.0668(6) 0.221(3) Uani 1.00 1 d
F(10) F 0.9401(6) 1.1390(3) 0.1794(4) 0.185(2) Uani 1.00 1 d
F(11) F 0.9488(5) 1.0607(3) 0.0627(5) 0.168(3) Uani 1.00 1 d
F(12) F 0.7993(4) 1.1200(3) 0.0460(4) 0.146(2) Uani 1.00 1 d
O(1) O 0.9635(2) 0.7888(2) 0.3862(2) 0.0397(6) Uani 1.00 1 d
O(2) O 1.0909(2) 0.6580(2) 0.3441(2) 0.0397(6) Uani 1.00 1 d
O(3) O 1.1363(2) 0.8541(2) 0.3443(2) 0.0366(6) Uani 1.00 1 d
O(4) O 0.8462(2) 0.6113(2) 0.1873(2) 0.0500(7) Uani 1.00 1 d
O(5) O 0.8616(2) 0.7430(2) 0.0591(2) 0.0484(7) Uani 1.00 1 d
O(6) O 0.7639(2) 0.8047(2) 0.1864(2) 0.0473(7) Uani 1.00 1 d
O(7) O 0.9351(2) 0.9313(2) 0.1867(2) 0.0483(7) Uani 1.00 1 d
O(8) O 1.0922(2) 0.7134(2) 0.1664(2) 0.0476(7) Uani 1.00 1 d
O(9) O 0.2924(3) 0.6354(3) 0.2711(3) 0.103(2) Uani 1.00 1 d
O(10) O 0.364(1) 0.483(1) 0.4245(9) 0.322(6) Uiso 1.00 1 d
N(1) N 1.1477(3) 0.8827(2) 0.5644(2) 0.0425(8) Uani 1.00 1 d
N(2) N 1.1570(3) 0.6735(2) 0.5540(2) 0.0479(9) Uani 1.00 1 d
N(3) N 1.3168(3) 0.7889(3) 0.5175(2) 0.0465(8) Uani 1.00 1 d
C(1) C 1.3890(4) 0.8061(5) 0.7870(3) 0.078(2) Uani 1.00 1 d
C(2) C 1.3086(4) 0.7943(3) 0.6764(3) 0.054(1) Uani 1.00 1 d
C(3) C 1.2612(3) 0.8995(3) 0.6492(3) 0.054(1) Uani 1.00 1 d
C(4) C 1.0626(3) 0.9098(3) 0.5794(3) 0.0409(9) Uani 1.00 1 d
C(5) C 0.9427(3) 0.8822(3) 0.5191(2) 0.0389(9) Uani 1.00 1 d
C(6) C 0.8984(3) 0.8192(2) 0.4293(2) 0.0354(8) Uani 1.00 1 d
C(7) C 0.7832(3) 0.7876(3) 0.3882(3) 0.046(1) Uani 1.00 1 d
C(8) C 0.7130(3) 0.8192(3) 0.4299(3) 0.055(1) Uani 1.00 1 d
C(9) C 0.7544(4) 0.8841(3) 0.5148(3) 0.058(1) Uani 1.00 1 d
C(10) C 0.8689(3) 0.9143(3) 0.5594(3) 0.047(1) Uani 1.00 1 d
C(11) C 1.2123(4) 0.7150(3) 0.6579(3) 0.058(1) Uani 1.00 1 d
C(12) C 1.1444(4) 0.5782(3) 0.5348(3) 0.055(1) Uani 1.00 1 d
C(13) C 1.1069(4) 0.5191(3) 0.4406(3) 0.053(1) Uani 1.00 1 d
C(14) C 1.0848(3) 0.5596(3) 0.3513(3) 0.043(1) Uani 1.00 1 d
C(15) C 1.0601(3) 0.4910(3) 0.2681(3) 0.050(1) Uani 1.00 1 d
C(16) C 1.0554(4) 0.3868(3) 0.2719(4) 0.063(1) Uani 1.00 1 d
C(17) C 1.0757(5) 0.3495(3) 0.3604(4) 0.075(2) Uani 1.00 1 d
C(18) C 1.1019(4) 0.4137(3) 0.4415(4) 0.068(1) Uani 1.00 1 d
C(19) C 1.3746(4) 0.7623(4) 0.6185(3) 0.059(1) Uani 1.00 1 d
C(20) C 1.3768(3) 0.8386(3) 0.4863(3) 0.049(1) Uani 1.00 1 d
C(21) C 1.3391(3) 0.8855(3) 0.3966(3) 0.043(1) Uani 1.00 1 d
C(22) C 1.2232(3) 0.8914(2) 0.3308(3) 0.0388(9) Uani 1.00 1 d
C(23) C 1.2027(3) 0.9440(3) 0.2492(3) 0.048(1) Uani 1.00 1 d
C(24) C 1.2882(4) 0.9854(3) 0.2320(3) 0.059(1) Uani 1.00 1 d
C(25) C 1.4016(4) 0.9777(4) 0.2957(4) 0.063(1) Uani 1.00 1 d
C(26) C 1.4248(3) 0.9299(3) 0.3769(3) 0.054(1) Uani 1.00 1 d
C(27) C 0.7637(4) 0.5748(3) 0.1104(3) 0.054(1) Uani 1.00 1 d
C(28) C 0.7007(4) 0.4821(4) 0.1226(4) 0.073(2) Uani 1.00 1 d
C(29) C 0.7240(4) 0.6063(3) 0.0167(3) 0.062(1) Uani 1.00 1 d
C(30) C 0.7786(3) 0.6878(3) -0.0004(3) 0.050(1) Uani 1.00 1 d
C(31) C 0.7344(5) 0.7147(5) -0.1056(3) 0.079(2) Uani 1.00 1 d
C(32) C 0.7016(3) 0.8675(3) 0.1366(3) 0.048(1) Uani 1.00 1 d
C(33) C 0.5754(4) 0.8488(4) 0.1073(4) 0.062(1) Uani 1.00 1 d
C(34) C 0.7371(4) 0.9530(3) 0.1067(3) 0.053(1) Uani 1.00 1 d
C(35) C 0.8507(4) 0.9776(3) 0.1353(3) 0.049(1) Uani 1.00 1 d
C(36) C 0.8846(5) 1.0753(4) 0.1054(4) 0.072(2) Uani 1.00 1 d
C(37) C 1.1031(4) 0.7274(4) 0.0780(3) 0.065(1) Uani 1.00 1 d
C(38) C 1.0871(6) 0.6310(6) 0.0171(4) 0.111(3) Uani 1.00 1 d
C(39) C 0.3970(6) 0.6728(6) 0.2685(8) 0.133(3) Uani 1.00 1 d
C(40) C 0.454(1) 0.6021(7) 0.2332(8) 0.163(4) Uani 1.00 1 d
H(1) H 1.4198 0.7435 0.8059 0.086 Uiso 1.00 1 c
H(2) H 1.4492 0.8553 0.7997 0.086 Uiso 1.00 1 c
H(3) H 1.3480 0.8272 0.8231 0.086 Uiso 1.00 1 c
H(4) H 1.3115 0.9376 0.6324 0.060 Uiso 1.00 1 c
H(5) H 1.2545 0.9351 0.7032 0.060 Uiso 1.00 1 c
H(6) H 1.0802 0.9538 0.6373 0.049 Uiso 1.00 1 c
H(7) H 0.8985 0.9577 0.6189 0.057 Uiso 1.00 1 c
H(8) H 0.7051 0.9074 0.5423 0.072 Uiso 1.00 1 c
H(9) H 0.6347 0.7963 0.3994 0.066 Uiso 1.00 1 c
H(10) H 0.7524 0.7430 0.3294 0.056 Uiso 1.00 1 c
H(11) H 1.1571 0.7454 0.6748 0.068 Uiso 1.00 1 c
H(12) H 1.2426 0.6619 0.6971 0.068 Uiso 1.00 1 c
H(13) H 1.1610 0.5411 0.5891 0.067 Uiso 1.00 1 c
H(14) H 1.1175 0.3869 0.5013 0.081 Uiso 1.00 1 c
H(15) H 1.0716 0.2788 0.3633 0.089 Uiso 1.00 1 c
H(16) H 1.0386 0.3416 0.2150 0.074 Uiso 1.00 1 c
H(17) H 1.0460 0.5160 0.2079 0.061 Uiso 1.00 1 c
H(18) H 1.3797 0.6914 0.6165 0.066 Uiso 1.00 1 c
H(19) H 1.4490 0.7951 0.6496 0.066 Uiso 1.00 1 c
H(20) H 1.4564 0.8458 0.5271 0.057 Uiso 1.00 1 c
H(21) H 1.5021 0.9268 0.4222 0.065 Uiso 1.00 1 c
H(22) H 1.4613 1.0047 0.2828 0.079 Uiso 1.00 1 c
H(23) H 1.2702 1.0201 0.1761 0.073 Uiso 1.00 1 c
H(24) H 1.1261 0.9509 0.2044 0.057 Uiso 1.00 1 c
H(25) H 0.6594 0.5712 -0.0357 0.065 Uiso 1.00 1 c
H(26) H 0.6820 0.9942 0.0660 0.062 Uiso 1.00 1 c
H(27) H 1.0130 0.6011 -0.0005 0.134 Uiso 1.00 1 c
H(28) H 1.0956 0.6418 -0.0403 0.134 Uiso 1.00 1 c
H(29) H 1.1424 0.5875 0.0537 0.134 Uiso 1.00 1 c
H(30) H 1.0475 0.7706 0.0413 0.084 Uiso 1.00 1 c
H(31) H 1.1770 0.7574 0.0949 0.084 Uiso 1.00 1 c
H(32) H 1.1749 0.6940 0.2184 0.060 Uiso 1.00 1 c

loop_
_atom_site_aniso_label
_atom_site_aniso_U_11
_atom_site_aniso_U_22
_atom_site_aniso_U_33
_atom_site_aniso_U_12
_atom_site_aniso_U_13
_atom_site_aniso_U_23
Gd(1) 0.0350(1) 0.0345(1) 0.0305(1) 0.00236(6) 0.01153(7) 0.00815(6)
Ni(1) 0.0366(2) 0.0400(2) 0.0314(2) 0.0044(2) 0.0113(2) 0.0093(2)
F(1) 0.128(3) 0.054(2) 0.140(3) 0.005(2) 0.071(3) 0.028(2)
F(2) 0.153(4) 0.087(3) 0.229(5) -0.014(2) 0.143(4) 0.014(3)
F(3) 0.136(4) 0.175(4) 0.174(5) -0.109(3) -0.063(3) 0.098(4)
F(4) 0.121(4) 0.58(1) 0.066(2) 0.130(6) 0.060(3) 0.126(5)
F(5) 0.153(4) 0.141(3) 0.051(2) -0.023(3) -0.016(2) 0.016(2)
F(6) 0.180(4) 0.121(3) 0.082(3) 0.021(3) 0.021(3) 0.052(2)
F(7) 0.056(2) 0.53(1) 0.105(3) 0.002(4) 0.040(2) 0.016(5)
F(8) 0.046(2) 0.269(7) 0.318(8) 0.029(3) 0.026(3) 0.211(6)
F(9) 0.061(2) 0.150(5) 0.40(1) -0.029(3) 0.067(4) -0.078(5)
F(10) 0.297(7) 0.074(2) 0.119(3) -0.081(4) 0.035(4) 0.009(2)
F(11) 0.216(5) 0.121(3) 0.290(7) 0.067(3) 0.203(6) 0.124(4)
F(12) 0.111(3) 0.120(3) 0.209(5) 0.033(2) 0.050(3) 0.125(3)
O(1) 0.035(1) 0.053(1) 0.031(1) 0.003(1) 0.014(1) 0.006(1)
O(2) 0.048(1) 0.031(1) 0.038(1) 0.0087(9) 0.015(1) 0.0117(9)
O(3) 0.033(1) 0.040(1) 0.034(1) -0.0013(9) 0.012(1) 0.0079(9)
O(4) 0.048(2) 0.042(1) 0.048(1) -0.004(1) 0.009(1) 0.012(1)
O(5) 0.054(2) 0.055(2) 0.033(1) 0.000(1) 0.015(1) 0.009(1)
O(6) 0.044(1) 0.052(2) 0.045(1) 0.010(1) 0.016(1) 0.015(1)
O(7) 0.048(1) 0.039(1) 0.052(2) 0.005(1) 0.014(1) 0.013(1)
O(8) 0.049(2) 0.056(2) 0.043(1) 0.006(1) 0.025(1) 0.007(1)
O(9) 0.056(2) 0.124(3) 0.125(4) 0.013(2) 0.028(2) 0.053(3)
N(1) 0.041(2) 0.048(2) 0.031(1) -0.003(1) 0.009(1) 0.004(1)
N(2) 0.053(2) 0.053(2) 0.034(2) 0.007(1) 0.013(1) 0.018(1)
N(3) 0.036(2) 0.058(2) 0.037(2) 0.010(1) 0.008(1) 0.008(1)
C(1) 0.062(3) 0.112(4) 0.040(2) 0.015(3) 0.001(2) 0.017(2)
C(2) 0.048(2) 0.073(3) 0.030(2) 0.009(2) 0.004(2) 0.012(2)
C(3) 0.044(2) 0.071(3) 0.035(2) -0.002(2) 0.008(2) 0.003(2)
C(4) 0.051(2) 0.034(2) 0.038(2) 0.004(1) 0.018(2) 0.008(1)
C(5) 0.047(2) 0.035(2) 0.036(2) 0.008(1) 0.017(2) 0.010(1)
C(6) 0.038(2) 0.029(2) 0.041(2) 0.008(1) 0.018(1) 0.013(1)
C(7) 0.039(2) 0.058(2) 0.042(2) 0.005(2) 0.017(2) 0.008(2)
C(8) 0.036(2) 0.067(3) 0.061(3) 0.003(2) 0.020(2) 0.007(2)
C(9) 0.053(2) 0.063(3) 0.063(3) 0.019(2) 0.030(2) 0.005(2)
C(10) 0.055(2) 0.041(2) 0.048(2) 0.016(2) 0.022(2) 0.007(2)
C(11) 0.061(3) 0.071(3) 0.038(2) 0.011(2) 0.015(2) 0.020(2)
C(12) 0.067(3) 0.053(2) 0.048(2) 0.013(2) 0.023(2) 0.025(2)
C(13) 0.058(2) 0.044(2) 0.055(2) 0.006(2) 0.020(2) 0.018(2)
C(14) 0.043(2) 0.039(2) 0.045(2) 0.004(1) 0.016(2) 0.009(1)
C(15) 0.057(2) 0.039(2) 0.055(2) 0.008(2) 0.023(2) 0.012(2)
C(16) 0.074(3) 0.037(2) 0.074(3) 0.006(2) 0.029(2) 0.003(2)
C(17) 0.092(4) 0.039(2) 0.091(4) 0.009(2) 0.033(3) 0.023(2)
C(18) 0.085(3) 0.048(2) 0.071(3) 0.010(2) 0.028(3) 0.025(2)
C(19) 0.045(2) 0.076(3) 0.045(2) 0.013(2) 0.006(2) 0.019(2)
C(20) 0.035(2) 0.054(2) 0.054(2) 0.006(2) 0.015(2) 0.002(2)
C(21) 0.037(2) 0.045(2) 0.046(2) 0.001(1) 0.018(2) 0.001(1)
C(22) 0.045(2) 0.033(2) 0.044(2) -0.001(1) 0.024(2) 0.001(1)
C(23) 0.046(2) 0.049(2) 0.047(2) -0.006(2) 0.019(2) 0.009(2)
C(24) 0.069(3) 0.058(2) 0.056(3) -0.009(2) 0.033(2) 0.010(2)
C(25) 0.053(3) 0.071(3) 0.073(3) -0.013(2) 0.038(2) 0.000(2)
C(26) 0.041(2) 0.057(2) 0.064(3) -0.003(2) 0.025(2) -0.003(2)
C(27) 0.048(2) 0.044(2) 0.060(2) 0.002(2) 0.014(2) 0.008(2)
C(28) 0.057(3) 0.061(3) 0.082(3) -0.014(2) 0.012(3) 0.015(2)
C(29) 0.058(3) 0.059(2) 0.045(2) -0.006(2) 0.003(2) -0.000(2)
C(30) 0.050(2) 0.057(2) 0.039(2) 0.010(2) 0.013(2) 0.009(2)
C(31) 0.084(4) 0.100(4) 0.032(2) 0.010(3) 0.005(2) 0.004(2)
C(32) 0.050(2) 0.053(2) 0.037(2) 0.012(2) 0.014(2) 0.007(2)
C(33) 0.041(2) 0.078(3) 0.063(3) 0.011(2) 0.016(2) 0.014(2)
C(34) 0.050(2) 0.055(2) 0.050(2) 0.019(2) 0.015(2) 0.022(2)
C(35) 0.061(2) 0.043(2) 0.042(2) 0.007(2) 0.018(2) 0.013(2)
C(36) 0.082(4) 0.052(3) 0.081(3) 0.013(2) 0.030(3) 0.030(2)
C(37) 0.069(3) 0.082(3) 0.059(3) 0.011(2) 0.039(2) 0.017(2)
C(38) 0.119(5) 0.154(6) 0.061(3) 0.039(5) 0.043(4) -0.010(4)
C(39) 0.066(4) 0.111(6) 0.206(9) 0.003(4) 0.045(5) 0.007(6)
C(40) 0.20(1) 0.109(6) 0.22(1) -0.028(6) 0.147(9) -0.051(6)

loop_
_atom_type_symbol
_atom_type_description
_atom_type_scat_dispersion_real
_atom_type_scat_dispersion_imag
_atom_type_scat_source
C C 0.003 0.002
;
International Tables for Crystallography
(1992, Vol. C, Tables 4.2.6.8 and 6.1.1.4)
;
H H 0.000 0.000
;
International Tables for Crystallography
(1992, Vol. C, Table 6.1.1.4)
;
F F 0.017 0.010
;
International Tables for Crystallography
(1992, Vol. C, Tables 4.2.6.8 and 6.1.1.4)
;
Gd Gd -0.165 3.904
;
International Tables for Crystallography
(1992, Vol. C, Tables 4.2.6.8 and 6.1.1.4)
;
N N 0.006 0.003
;
International Tables for Crystallography
(1992, Vol. C, Tables 4.2.6.8 and 6.1.1.4)
;
O O 0.011 0.006
;
International Tables for Crystallography
(1992, Vol. C, Tables 4.2.6.8 and 6.1.1.4)
;
Ni Ni 0.339 1.112
;
International Tables for Crystallography
(1992, Vol. C, Tables 4.2.6.8 and 6.1.1.4)
;

loop_
_geom_angle_atom_site_label_1
_geom_angle_atom_site_label_2
_geom_angle_atom_site_label_3
_geom_angle
_geom_angle_publ_flag
Ni(1) Gd(1) O(1) 41.62(6) yes
Ni(1) Gd(1) O(2) 40.95(5) yes
Ni(1) Gd(1) O(3) 40.95(6) yes
Ni(1) Gd(1) O(4) 109.86(6) yes
Ni(1) Gd(1) O(5) 167.68(8) yes
Ni(1) Gd(1) O(6) 121.51(7) yes
Ni(1) Gd(1) O(7) 109.56(5) yes
Ni(1) Gd(1) O(8) 96.61(5) yes
O(1) Gd(1) O(2) 68.89(9) yes
O(1) Gd(1) O(3) 71.54(9) yes
O(1) Gd(1) O(4) 93.9(1) yes
O(1) Gd(1) O(5) 150.4(1) yes
O(1) Gd(1) O(6) 80.14(9) yes
O(1) Gd(1) O(7) 100.7(1) yes
O(1) Gd(1) O(8) 137.84(8) yes
O(2) Gd(1) O(3) 68.06(7) yes
O(2) Gd(1) O(4) 79.79(8) yes
O(2) Gd(1) O(5) 130.53(9) yes
O(2) Gd(1) O(6) 135.7(1) yes
O(2) Gd(1) O(7) 145.61(7) yes
O(2) Gd(1) O(8) 73.53(9) yes
O(3) Gd(1) O(4) 147.63(8) yes
O(3) Gd(1) O(5) 133.0(1) yes
O(3) Gd(1) O(6) 130.89(8) yes
O(3) Gd(1) O(7) 77.55(8) yes
O(3) Gd(1) O(8) 77.34(8) yes
O(4) Gd(1) O(5) 72.0(1) yes
O(4) Gd(1) O(6) 71.31(9) yes
O(4) Gd(1) O(7) 134.49(8) yes
O(4) Gd(1) O(8) 97.6(1) yes
O(5) Gd(1) O(6) 70.8(1) yes
O(5) Gd(1) O(7) 74.41(9) yes
O(5) Gd(1) O(8) 71.11(9) yes
O(6) Gd(1) O(7) 69.22(9) yes
O(6) Gd(1) O(8) 141.88(8) yes
O(7) Gd(1) O(8) 99.5(1) yes
O(1) Ni(1) O(2) 79.01(9) yes
O(1) Ni(1) O(3) 81.5(1) yes
O(1) Ni(1) N(1) 88.1(1) yes
O(1) Ni(1) N(2) 103.8(1) yes
O(1) Ni(1) N(3) 168.6(1) yes
O(1) Ni(1) Gd(1) 46.64(7) yes
O(2) Ni(1) O(3) 79.87(9) yes
O(2) Ni(1) N(1) 165.3(1) yes
O(2) Ni(1) N(2) 90.4(1) yes
O(2) Ni(1) N(3) 105.7(1) yes
O(2) Ni(1) Gd(1) 49.17(6) yes
O(3) Ni(1) N(1) 105.2(1) yes
O(3) Ni(1) N(2) 167.9(1) yes
O(3) Ni(1) N(3) 89.0(1) yes
O(3) Ni(1) Gd(1) 48.32(5) yes
N(1) Ni(1) N(2) 86.0(1) yes
N(1) Ni(1) N(3) 88.3(1) yes
N(1) Ni(1) Gd(1) 124.42(8) yes
N(2) Ni(1) N(3) 86.8(1) yes
N(2) Ni(1) Gd(1) 128.51(8) yes
N(3) Ni(1) Gd(1) 129.0(1) yes
C(6) O(1) Gd(1) 141.3(2) yes
C(6) O(1) Ni(1) 125.8(2) yes
Ni(1) O(1) Gd(1) 91.7(1) yes
C(14) O(2) Gd(1) 132.5(2) yes
C(14) O(2) Ni(1) 127.2(2) yes
Ni(1) O(2) Gd(1) 89.88(8) yes
C(22) O(3) Gd(1) 131.5(2) yes
C(22) O(3) Ni(1) 128.4(2) yes
Ni(1) O(3) Gd(1) 90.74(9) yes
C(27) O(4) Gd(1) 133.9(3) yes
C(30) O(5) Gd(1) 134.2(3) yes
C(32) O(6) Gd(1) 135.0(3) yes
C(35) O(7) Gd(1) 135.3(2) yes
C(37) O(8) H(32) 106.3 no
C(37) O(8) Gd(1) 135.4(3) yes
H(32) O(8) Gd(1) 115.7 no
C(3) N(1) C(4) 116.4(3) yes
C(3) N(1) Ni(1) 114.0(3) yes
C(4) N(1) Ni(1) 125.4(2) yes
C(11) N(2) C(12) 117.5(3) yes
C(11) N(2) Ni(1) 115.4(3) yes
C(12) N(2) Ni(1) 125.8(3) yes
C(19) N(3) C(20) 117.0(3) yes
C(19) N(3) Ni(1) 115.1(3) yes
C(20) N(3) Ni(1) 125.8(2) yes
C(2) C(1) H(1) 109.8 no
C(2) C(1) H(2) 108.9 no
C(2) C(1) H(3) 109.7 no
H(1) C(1) H(2) 109.5 no
H(1) C(1) H(3) 109.5 no
H(2) C(1) H(3) 109.5 no
C(3) C(2) C(11) 111.2(3) yes
C(3) C(2) C(19) 109.4(4) yes
C(3) C(2) C(1) 107.6(4) yes
C(11) C(2) C(19) 111.0(4) yes
C(11) C(2) C(1) 107.9(4) yes
C(19) C(2) C(1) 109.7(4) yes
H(4) C(3) H(5) 109.5 no
H(4) C(3) N(1) 109.6 no
H(4) C(3) C(2) 109.5 no
H(5) C(3) N(1) 109.9 no
H(5) C(3) C(2) 110.0 no
N(1) C(3) C(2) 108.4(3) yes
C(5) C(4) H(6) 115.9 no
C(5) C(4) N(1) 128.2(3) yes
H(6) C(4) N(1) 115.9 no
C(6) C(5) C(10) 119.4(3) yes
C(6) C(5) C(4) 124.8(4) yes
C(10) C(5) C(4) 115.5(3) yes
C(7) C(6) O(1) 120.5(3) yes
C(7) C(6) C(5) 117.3(4) yes
O(1) C(6) C(5) 122.2(3) yes
C(8) C(7) H(10) 119.3 no
C(8) C(7) C(6) 122.0(3) yes
H(10) C(7) C(6) 118.8 no
C(9) C(8) H(9) 119.6 no
C(9) C(8) C(7) 120.9(4) yes
H(9) C(8) C(7) 119.5 no
C(10) C(9) H(8) 120.7 no
C(10) C(9) C(8) 118.7(5) yes
H(8) C(9) C(8) 120.6 no
H(7) C(10) C(5) 119.3 no
H(7) C(10) C(9) 119.2 no
C(5) C(10) C(9) 121.6(4) yes
H(11) C(11) H(12) 109.5 no
H(11) C(11) N(2) 109.0 no
H(11) C(11) C(2) 109.2 no
H(12) C(11) N(2) 109.3 no
H(12) C(11) C(2) 109.3 no
N(2) C(11) C(2) 110.6(4) yes
C(13) C(12) H(13) 116.0 no
C(13) C(12) N(2) 128.3(4) yes
H(13) C(12) N(2) 115.7 no
C(14) C(13) C(18) 119.1(4) yes
C(14) C(13) C(12) 124.9(4) yes
C(18) C(13) C(12) 115.8(4) yes
C(15) C(14) O(2) 119.1(4) yes
C(15) C(14) C(13) 117.5(3) yes
O(2) C(14) C(13) 123.3(3) yes
C(16) C(15) H(17) 119.2 no
C(16) C(15) C(14) 121.6(4) yes
H(17) C(15) C(14) 119.2 no
C(17) C(16) H(16) 120.1 no
C(17) C(16) C(15) 119.4(4) yes
H(16) C(16) C(15) 120.4 no
C(18) C(17) H(15) 120.0 no
C(18) C(17) C(16) 120.1(4) yes
H(15) C(17) C(16) 119.9 no
H(14) C(18) C(13) 119.0 no
H(14) C(18) C(17) 118.9 no
C(13) C(18) C(17) 122.1(5) yes
H(18) C(19) H(19) 109.5 no
H(18) C(19) N(3) 108.8 no
H(18) C(19) C(2) 109.1 no
H(19) C(19) N(3) 109.5 no
H(19) C(19) C(2) 109.2 no
N(3) C(19) C(2) 110.8(3) yes
C(21) C(20) H(20) 115.9 no
C(21) C(20) N(3) 128.3(3) yes
H(20) C(20) N(3) 115.8 no
C(22) C(21) C(26) 119.4(4) yes
C(22) C(21) C(20) 124.3(4) yes
C(26) C(21) C(20) 116.3(3) yes
C(23) C(22) O(3) 119.9(3) yes
C(23) C(22) C(21) 116.3(4) yes
O(3) C(22) C(21) 123.8(3) yes
C(24) C(23) H(24) 118.6 no
C(24) C(23) C(22) 122.7(3) yes
H(24) C(23) C(22) 118.7 no
C(25) C(24) H(23) 119.6 no
C(25) C(24) C(23) 120.8(5) yes
H(23) C(24) C(23) 119.7 no
C(26) C(25) H(22) 120.9 no
C(26) C(25) C(24) 118.2(5) yes
H(22) C(25) C(24) 120.9 no
H(21) C(26) C(21) 118.7 no
H(21) C(26) C(25) 118.8 no
C(21) C(26) C(25) 122.6(4) yes
C(28) C(27) C(29) 117.5(3) yes
C(28) C(27) O(4) 113.8(4) yes
C(29) C(27) O(4) 128.7(4) yes
F(1) C(28) F(2) 103.2(5) yes
F(1) C(28) F(3) 106.8(4) yes
F(1) C(28) C(27) 111.7(5) yes
F(2) C(28) F(3) 107.7(6) yes
F(2) C(28) C(27) 111.7(4) yes
F(3) C(28) C(27) 114.9(5) yes
C(30) C(29) H(25) 119.6 no
C(30) C(29) C(27) 120.7(3) yes
H(25) C(29) C(27) 119.7 no
C(31) C(30) O(5) 113.8(4) yes
C(31) C(30) C(29) 117.9(4) yes
O(5) C(30) C(29) 128.3(4) yes
F(4) C(31) F(5) 113.5(5) yes
F(4) C(31) F(6) 106.1(7) yes
F(4) C(31) C(30) 113.9(5) yes
F(5) C(31) F(6) 98.4(5) yes
F(5) C(31) C(30) 113.8(5) yes
F(6) C(31) C(30) 109.8(5) yes
C(33) C(32) C(34) 117.7(4) yes
C(33) C(32) O(6) 115.8(4) yes
C(34) C(32) O(6) 126.6(4) yes
F(7) C(33) F(8) 104.0(6) yes
F(7) C(33) F(9) 103.1(7) yes
F(7) C(33) C(32) 113.6(4) yes
F(8) C(33) F(9) 104.1(5) yes
F(8) C(33) C(32) 117.2(5) yes
F(9) C(33) C(32) 113.4(5) yes
C(35) C(34) H(26) 119.6 no
C(35) C(34) C(32) 120.7(4) yes
H(26) C(34) C(32) 119.7 no
C(36) C(35) O(7) 113.1(4) yes
C(36) C(35) C(34) 118.3(4) yes
O(7) C(35) C(34) 128.6(4) yes
F(10) C(36) F(11) 106.0(6) yes
F(10) C(36) F(12) 106.9(5) yes
F(10) C(36) C(35) 111.3(5) yes
F(11) C(36) F(12) 105.6(6) yes
F(11) C(36) C(35) 112.3(5) yes
F(12) C(36) C(35) 114.2(5) yes
C(38) C(37) H(30) 108.7 no
C(38) C(37) H(31) 108.8 no
C(38) C(37) O(8) 111.7(5) yes
H(30) C(37) H(31) 109.5 no
H(30) C(37) O(8) 109.3 no
H(31) C(37) O(8) 108.8 no
H(27) C(38) H(28) 109.5 no
H(27) C(38) H(29) 109 no
H(27) C(38) C(37) 109.1 no
H(28) C(38) H(29) 109 no
H(28) C(38) C(37) 110.3 no
H(29) C(38) C(37) 109.0 no
C(40) C(39) O(9) 116.8(7) yes

loop_
_geom_bond_atom_site_label_1
_geom_bond_atom_site_label_2
_geom_bond_distance
_geom_bond_publ_flag
Gd(1) Ni(1) 3.1697(4) yes
Gd(1) O(1) 2.306(3) yes
Gd(1) O(2) 2.398(2) yes
Gd(1) O(3) 2.367(2) yes
Gd(1) O(4) 2.373(2) yes
Gd(1) O(5) 2.404(2) yes
Gd(1) O(6) 2.463(3) yes
Gd(1) O(7) 2.395(2) yes
Gd(1) O(8) 2.409(3) yes
Ni(1) O(1) 2.106(2) yes
Ni(1) O(2) 2.078(2) yes
Ni(1) O(3) 2.077(3) yes
Ni(1) N(1) 2.052(3) yes
Ni(1) N(2) 2.041(3) yes
Ni(1) N(3) 2.073(3) yes
F(1) C(28) 1.308(6) yes
F(2) C(28) 1.32(1) yes
F(3) C(28) 1.287(6) yes
F(4) C(31) 1.212(9) yes
F(5) C(31) 1.319(6) yes
F(6) C(31) 1.323(8) yes
F(7) C(33) 1.226(9) yes
F(8) C(33) 1.230(8) yes
F(9) C(33) 1.230(7) yes
F(10) C(36) 1.271(6) yes
F(11) C(36) 1.27(1) yes
F(12) C(36) 1.295(6) yes
O(1) C(6) 1.328(5) yes
O(2) C(14) 1.330(4) yes
O(3) C(22) 1.326(5) yes
O(4) C(27) 1.249(4) yes
O(5) C(30) 1.238(4) yes
O(6) C(32) 1.249(4) yes
O(7) C(35) 1.260(4) yes
O(8) C(37) 1.442(7) yes
O(8) H(32) 1.084 no
O(9) C(39) 1.46(1) yes
N(1) C(3) 1.484(4) yes
N(1) C(4) 1.280(6) yes
N(2) C(11) 1.476(5) yes
N(2) C(12) 1.269(5) yes
N(3) C(19) 1.476(5) yes
N(3) C(20) 1.275(6) yes
C(1) C(2) 1.548(5) yes
C(1) H(1) 0.950 no
C(1) H(2) 0.950 no
C(1) H(3) 0.950 no
C(2) C(3) 1.567(6) yes
C(2) C(11) 1.531(7) yes
C(2) C(19) 1.517(7) yes
C(3) H(4) 0.950(7) no
C(3) H(5) 0.950 no
C(4) C(5) 1.449(5) yes
C(4) H(6) 0.950 no
C(5) C(6) 1.416(4) yes
C(5) C(10) 1.401(7) yes
C(6) C(7) 1.392(5) yes
C(7) C(8) 1.375(7) yes
C(7) H(10) 0.950 no
C(8) C(9) 1.376(6) yes
C(8) H(9) 0.950 no
C(9) C(10) 1.378(6) yes
C(9) H(8) 0.950 no
C(10) H(7) 0.950 no
C(11) H(11) 0.950 no
C(11) H(12) 0.950 no
C(12) C(13) 1.449(6) yes
C(12) H(13) 0.950 no
C(13) C(14) 1.427(6) yes
C(13) C(18) 1.408(6) yes
C(14) C(15) 1.406(5) yes
C(15) C(16) 1.397(5) yes
C(15) H(17) 0.950 no
C(16) C(17) 1.399(8) yes
C(16) H(16) 0.950 no
C(17) C(18) 1.346(7) yes
C(17) H(15) 0.950 no
C(18) H(14) 0.950 no
C(19) H(18) 0.950 no
C(19) H(19) 0.950 no
C(20) C(21) 1.447(6) yes
C(20) H(20) 0.950(5) no
C(21) C(22) 1.419(5) yes
C(21) C(26) 1.404(7) yes
C(22) C(23) 1.411(6) yes
C(23) C(24) 1.363(7) yes
C(23) H(24) 0.950 no
C(24) C(25) 1.390(6) yes
C(24) H(23) 0.950 no
C(25) C(26) 1.365(7) yes
C(25) H(22) 0.950 no
C(26) H(21) 0.950 no
C(27) C(28) 1.535(7) yes
C(27) C(29) 1.403(6) yes
C(29) C(30) 1.386(7) yes
C(29) H(25) 0.950 no
C(30) C(31) 1.535(6) yes
C(32) C(33) 1.514(6) yes
C(32) C(34) 1.403(6) yes
C(34) C(35) 1.372(6) yes
C(34) H(26) 0.950 no
C(35) C(36) 1.534(7) yes
C(37) C(38) 1.472(9) yes
C(37) H(30) 0.950 no
C(37) H(31) 0.950 no
C(38) H(27) 0.95 no
C(38) H(28) 0.95 no
C(38) H(29) 0.95 no
C(39) C(40) 1.42(2) yes
